data_2205390
loop_
_publ_author_name
'Tan, Xue-Jie'
'Sun, Si-Xiu'
'Liu, Shu-Lian'
'Ma, Jian-Ping'
'Xing, Dian-Xiang'

_publ_section_title
;
 1,4-Dimethylpyridinium triiodide
;
_journal_issue 3
_journal_name_full 'Acta Crystallographica Section E'
_journal_page_first o756
_journal_page_last o757
_journal_paper_doi 10.1107/S1600536805005301
_journal_volume 61
_journal_year 2005
_chemical_formula_iupac 'C7 H10 N1 + , I3 -'
_chemical_formula_moiety 'C7 H10 N1 + , I3 -'
_chemical_formula_sum 'C7 H10 I3 N'
_chemical_formula_weight 488.86
_chemical_name_systematic
;
1,4-Dimethylpyridinium triiodide
;
_space_group_IT_number 2
_symmetry_cell_setting triclinic
_symmetry_space_group_name_Hall '-P 1'
_symmetry_space_group_name_H-M 'P -1'
_atom_sites_solution_hydrogens geom
_atom_sites_solution_primary direct
_atom_sites_solution_secondary difmap
_cell_angle_alpha 108.604(5)
_cell_angle_beta 92.357(6)
_cell_angle_gamma 107.546(5)
_cell_formula_units_Z 1
_cell_length_a 5.469(2)
_cell_length_b 7.786(3)
_cell_length_c 8.463(3)
_cell_measurement_reflns_used 380
_cell_measurement_temperature 288(2)
_cell_measurement_theta_max 27.0
_cell_measurement_theta_min 7.5
_cell_volume 321.9(2)
_computing_cell_refinement SMART
_computing_data_collection 'SMART (Bruker, 2000)'
_computing_data_reduction 'SAINT (Bruker, 2000)'
_computing_molecular_graphics 'SHELXTL (Bruker, 2000)'
_computing_publication_material SHELXL97
_computing_structure_refinement 'SHELXL97 (Sheldrick, 1997)'
_computing_structure_solution 'SHELXS97 (Sheldrick, 1997)'
_diffrn_ambient_temperature 288(2)
_diffrn_measured_fraction_theta_full 0.992
_diffrn_measured_fraction_theta_max 0.992
_diffrn_measurement_device_type 'Bruker SMART CCD area-detector'
_diffrn_measurement_method '\f and \w'
_diffrn_radiation_monochromator graphite
_diffrn_radiation_source 'fine-focus sealed tube'
_diffrn_radiation_type MoK\a
_diffrn_radiation_wavelength 0.71073
_diffrn_reflns_av_R_equivalents 0.0273
_diffrn_reflns_av_sigmaI/netI 0.0461
_diffrn_reflns_limit_h_max 6
_diffrn_reflns_limit_h_min -4
_diffrn_reflns_limit_k_max 9
_diffrn_reflns_limit_k_min -9
_diffrn_reflns_limit_l_max 9
_diffrn_reflns_limit_l_min -10
_diffrn_reflns_number 1956
_diffrn_reflns_theta_full 27.03
_diffrn_reflns_theta_max 27.03
_diffrn_reflns_theta_min 2.57
_diffrn_standards_decay_% 0
_diffrn_standards_interval_count 0
_diffrn_standards_interval_time 0
_diffrn_standards_number 0
_exptl_absorpt_coefficient_mu 7.238
_exptl_absorpt_correction_T_max 0.557
_exptl_absorpt_correction_T_min 0.225
_exptl_absorpt_correction_type multi-scan
_exptl_absorpt_process_details '(SADABS; Bruker, 2000)'
_exptl_crystal_colour brown
_exptl_crystal_density_diffrn 2.525
_exptl_crystal_density_meas ?
_exptl_crystal_density_method .
_exptl_crystal_description needle
_exptl_crystal_F_000 218.3
_exptl_crystal_size_max 0.36
_exptl_crystal_size_mid 0.18
_exptl_crystal_size_min 0.08
_refine_diff_density_max 0.749
_refine_diff_density_min -0.841
_refine_ls_extinction_method none
_refine_ls_goodness_of_fit_ref 0.929
_refine_ls_hydrogen_treatment constr
_refine_ls_matrix_type full
_refine_ls_number_parameters 53
_refine_ls_number_reflns 1346
_refine_ls_number_restraints 0
_refine_ls_restrained_S_all 0.929
_refine_ls_R_factor_all 0.0634
_refine_ls_R_factor_gt 0.0437
_refine_ls_shift/su_max 0.000
_refine_ls_shift/su_mean 0.000
_refine_ls_structure_factor_coef Fsqd
_refine_ls_weighting_details 'calc w = 1/[\s^2^(Fo^2^)+(0.0542P)^2^] where P=(Fo^2^+2Fc^2^)/3'
_refine_ls_weighting_scheme calc
_refine_ls_wR_factor_gt 0.0947
_refine_ls_wR_factor_ref 0.1050
_reflns_number_gt 925
_reflns_number_total 1346
_reflns_threshold_expression I>2\s(I)
_cod_data_source_file ww6360.cif
_cod_data_source_block I
_cod_depositor_comments
;
The following automatic conversions were performed:
'_geom_bond_publ_flag' value 'Y' changed to 'y' according to
'/home/saulius/struct/CIF-dictionaries/cif_core.dic' dictionary named
'cif_core.dic' version 2.4.1 from 2010-06-29 (5
times).

'_geom_angle_publ_flag' value 'Y' changed to 'y' according to
'/home/saulius/struct/CIF-dictionaries/cif_core.dic' dictionary named
'cif_core.dic' version 2.4.1 from 2010-06-29 (5 times).

Automatic conversion script
Id: cif_fix_enum 1527 2010-12-29 10:47:43Z saulius 

The following automatic conversions were performed:

'_geom_bond_publ_flag' value 'Y' changed to 'y' according to
/home/saulius/struct/CIF-dictionaries/cif_core.dic dictionary named
'cif_core.dic' version 2.4.1 from 2010-06-29 (5
times).

'_geom_angle_publ_flag' value 'Y' changed to 'y' according
to /home/saulius/struct/CIF-dictionaries/cif_core.dic dictionary
named 'cif_core.dic' version 2.4.1 from 2010-06-29 (5 times).

Automatic conversion script
Id: cif_fix_values 1715 2011-07-08 13:25:40Z adriana 
;
_cod_original_formula_sum 'C7 H10 I3 N1'
_cod_database_code 2205390
_cod_database_fobs_code 2205390

loop_
_symmetry_equiv_pos_as_xyz
'x, y, z'
'-x, -y, -z'

loop_
_atom_site_label
_atom_site_fract_x
_atom_site_fract_y
_atom_site_fract_z
_atom_site_U_iso_or_equiv
_atom_site_adp_type
_atom_site_calc_flag
_atom_site_refinement_flags
_atom_site_occupancy
_atom_site_disorder_assembly
_atom_site_disorder_group
_atom_site_type_symbol
N1 0.4626(13) 0.6366(9) 0.1389(9) 0.070(3) Uani d P 0.68(10) A 1 N
C1 0.4626(13) 0.6366(9) 0.1389(9) 0.070(3) Uani d P 0.32(10) A 2 C
C2 0.3525(17) 0.6049(12) -0.0182(11) 0.080(2) Uani d . 1 . . C
H2 0.2498 0.6761 -0.0331 0.096 Uiso calc R 1 A 1 H
C3 0.6100(17) 0.5304(13) 0.1554(10) 0.079(2) Uani d . 1 . . C
H3 0.6878 0.5497 0.2622 0.094 Uiso calc R 1 A 1 H
C4 0.4213(19) 0.7812(15) 0.2901(12) 0.098(3) Uani d . 1 . . C
H4A 0.5213 0.7873 0.3888 0.148 Uiso calc R 1 A 1 H
H4B 0.2406 0.7447 0.3013 0.148 Uiso calc R 1 A 1 H
H4C 0.4752 0.9048 0.2776 0.148 Uiso calc R 1 A 1 H
I1 0.05217(13) 0.26565(8) 0.34224(7) 0.0949(3) Uani d . 1 . . I
I2 0.0000 0.0000 0.0000 0.0669(3) Uani d S 1 . . I

loop_
_atom_site_aniso_label
_atom_site_aniso_U_11
_atom_site_aniso_U_22
_atom_site_aniso_U_33
_atom_site_aniso_U_12
_atom_site_aniso_U_13
_atom_site_aniso_U_23
N1 0.070(5) 0.073(5) 0.068(5) 0.025(4) 0.017(3) 0.023(4)
C1 0.070(5) 0.073(5) 0.068(5) 0.025(4) 0.017(3) 0.023(4)
C2 0.091(6) 0.090(6) 0.073(6) 0.050(5) 0.010(5) 0.027(5)
C3 0.079(6) 0.097(6) 0.060(5) 0.036(5) 0.001(4) 0.022(4)
C4 0.117(8) 0.092(6) 0.081(6) 0.045(5) 0.030(5) 0.012(5)
I1 0.1301(6) 0.0918(5) 0.0515(4) 0.0402(4) 0.0162(3) 0.0066(3)
I2 0.0878(6) 0.0609(4) 0.0579(4) 0.0338(4) 0.0159(3) 0.0192(3)

loop_
_atom_type_symbol
_atom_type_description
_atom_type_scat_dispersion_real
_atom_type_scat_dispersion_imag
_atom_type_scat_source
C C 0.0033 0.0016 'International Tables Vol C Tables 4.2.6.8 and 6.1.1.4'
H H 0.0000 0.0000 'International Tables Vol C Tables 4.2.6.8 and 6.1.1.4'
N N 0.0061 0.0033 'International Tables Vol C Tables 4.2.6.8 and 6.1.1.4'
I I -0.4742 1.8119 'International Tables Vol C Tables 4.2.6.8 and 6.1.1.4'

loop_
_geom_angle_atom_site_label_1
_geom_angle_atom_site_label_2
_geom_angle_atom_site_label_3
_geom_angle_site_symmetry_1
_geom_angle_site_symmetry_3
_geom_angle
_geom_angle_publ_flag
C3 N1 C2 . . 117.8(7) y
C3 N1 C4 . . 120.5(8) y
C2 N1 C4 . . 121.7(7) y
N1 C2 C3 . 2_665 120.9(7) y
N1 C2 H2 . . 119.6 ?
C3 C2 H2 2_665 . 119.6 ?
N1 C3 C2 . 2_665 121.4(8) y
N1 C3 H3 . . 119.3 ?
C2 C3 H3 2_665 . 119.3 ?
N1 C4 H4A . . 109.5 ?
N1 C4 H4B . . 109.5 ?
H4A C4 H4B . . 109.5 ?
N1 C4 H4C . . 109.5 ?
H4A C4 H4C . . 109.5 ?
H4B C4 H4C . . 109.5 ?
I1 I2 I1 2 . 180.00(4) ?

loop_
_geom_bond_atom_site_label_1
_geom_bond_atom_site_label_2
_geom_bond_site_symmetry_2
_geom_bond_distance
_geom_bond_publ_flag
N1 C3 . 1.349(10) y
N1 C2 . 1.351(10) y
N1 C4 . 1.488(11) y
C2 C3 2_665 1.368(12) y
C2 H2 . 0.9300 ?
C3 C2 2_665 1.368(12) ?
C3 H3 . 0.9300 ?
C4 H4A . 0.9600 ?
C4 H4B . 0.9600 ?
C4 H4C . 0.9600 ?
I1 I2 . 2.9160(10) y
I2 I1 2 2.9159(11) ?
